data_7217407
loop_
_publ_author_name
'Aaker\"oy, Christer B.'
'Wijethunga, Tharanga K.'
'Haj, Mohammad Abul'
'Desper, John'
'Moore, Curtis'

_publ_section_title
;
 The structural landscape of heteroaryl-2-imidazoles: competing halogen-
 and hydrogen-bond interactions
;
_journal_issue 31
_journal_name_full CrystEngComm
_journal_page_first 7218
_journal_paper_doi 10.1039/C4CE00803K
_journal_volume 16
_journal_year 2014
_chemical_formula_moiety
;
(C8 H7 N3)2 (C12 F8 I2)
;
_chemical_formula_sum 'C28 H14 F8 I2 N6'
_chemical_formula_weight 840.25
_chemical_name_systematic
;
TW-1-67 [2-(3-pyridyl)-imidazole], 4,4'-diiodo-F8-biphenyl
;
_space_group_IT_number 7
_symmetry_cell_setting monoclinic
_symmetry_space_group_name_Hall 'P -2yc'
_symmetry_space_group_name_H-M 'P 1 c 1'
_atom_sites_solution_hydrogens geom
_atom_sites_solution_primary direct
_atom_sites_solution_secondary difmap
_audit_creation_method SHELXL-97
_cell_angle_alpha 90.00
_cell_angle_beta 93.7600(10)
_cell_angle_gamma 90.00
_cell_formula_units_Z 2
_cell_length_a 4.2333(3)
_cell_length_b 32.768(2)
_cell_length_c 9.9627(8)
_cell_measurement_reflns_used 9940
_cell_measurement_temperature 120(2)
_cell_measurement_theta_max 30.91
_cell_measurement_theta_min 5.40
_cell_volume 1379.02(17)
_computing_cell_refinement 'Bruker SAINT'
_computing_data_collection 'Bruker APEX2'
_computing_data_reduction 'Bruker SAINT'
_computing_molecular_graphics 'Bruker SHELXTL'
_computing_publication_material 'Bruker SHELXTL'
_computing_structure_refinement 'SHELXL-97 (Sheldrick, 2008)'
_computing_structure_solution 'SHELXS-97 (Sheldrick, 2008)'
_diffrn_ambient_temperature 120(2)
_diffrn_measured_fraction_theta_full 0.978
_diffrn_measured_fraction_theta_max 0.929
_diffrn_measurement_device_type 'Bruker APEX-II CCD'
_diffrn_measurement_method '\f and \w scans'
_diffrn_radiation_monochromator graphite
_diffrn_radiation_source 'fine-focus sealed tube'
_diffrn_radiation_type MoK\a
_diffrn_radiation_wavelength 0.71073
_diffrn_reflns_av_R_equivalents 0.0178
_diffrn_reflns_av_sigmaI/netI 0.0266
_diffrn_reflns_limit_h_max 6
_diffrn_reflns_limit_h_min -6
_diffrn_reflns_limit_k_max 46
_diffrn_reflns_limit_k_min -42
_diffrn_reflns_limit_l_max 14
_diffrn_reflns_limit_l_min -13
_diffrn_reflns_number 15349
_diffrn_reflns_theta_full 27.50
_diffrn_reflns_theta_max 30.97
_diffrn_reflns_theta_min 5.40
_exptl_absorpt_coefficient_mu 2.367
_exptl_absorpt_correction_T_max 0.7643
_exptl_absorpt_correction_T_min 0.5570
_exptl_absorpt_correction_type multi-scan
_exptl_absorpt_process_details SADABS
_exptl_crystal_colour colourless
_exptl_crystal_density_diffrn 2.024
_exptl_crystal_density_method 'not measured'
_exptl_crystal_description prism
_exptl_crystal_F_000 804
_exptl_crystal_size_max 0.28
_exptl_crystal_size_mid 0.20
_exptl_crystal_size_min 0.12
_refine_diff_density_max 0.625
_refine_diff_density_min -0.414
_refine_diff_density_rms 0.077
_refine_ls_abs_structure_details 'Flack H D (1983), Acta Cryst. A39, 876-881'
_refine_ls_abs_structure_Flack 0.129(11)
_refine_ls_extinction_method none
_refine_ls_goodness_of_fit_ref 1.027
_refine_ls_hydrogen_treatment constr
_refine_ls_matrix_type full
_refine_ls_number_parameters 400
_refine_ls_number_reflns 7025
_refine_ls_number_restraints 2
_refine_ls_restrained_S_all 1.027
_refine_ls_R_factor_all 0.0216
_refine_ls_R_factor_gt 0.0205
_refine_ls_shift/su_max 0.001
_refine_ls_shift/su_mean 0.000
_refine_ls_structure_factor_coef Fsqd
_refine_ls_weighting_details 'calc w=1/[\s^2^(Fo^2^)+(0.0200P)^2^+0.7000P] where P=(Fo^2^+2Fc^2^)/3'
_refine_ls_weighting_scheme calc
_refine_ls_wR_factor_gt 0.0475
_refine_ls_wR_factor_ref 0.0480
_reflns_number_gt 6767
_reflns_number_total 7025
_reflns_threshold_expression >2sigma(I)
_cod_duplicate_entry 7216663
_cod_data_source_file c4ce00803k2.cif
_cod_data_source_block A2D10
_cod_depositor_comments
;
The following automatic conversions were performed:

'_symmetry_cell_setting' value 'Monoclinic' changed to 'monoclinic'
according to
/usr/data/users/saulius/crontab/automatic-downloads/current/RSC/lib/dictionaries/cif_core.dic
dictionary named 'cif_core.dic' version 2.4.2 from 2011-04-26.

Automatic conversion script
Id: cif_fix_values 2281 2013-09-26 08:29:07Z andrius 
;
_cod_original_cell_volume 1379.00(18)
_cod_original_sg_symbol_H-M Pc
_cod_database_code 7217407

loop_
_symmetry_equiv_pos_as_xyz
'x, y, z'
'x, -y, z+1/2'

loop_
_atom_site_label
_atom_site_type_symbol
_atom_site_fract_x
_atom_site_fract_y
_atom_site_fract_z
_atom_site_U_iso_or_equiv
_atom_site_adp_type
_atom_site_occupancy
_atom_site_symmetry_multiplicity
_atom_site_calc_flag
_atom_site_refinement_flags
_atom_site_disorder_assembly
_atom_site_disorder_group
N11A N 0.3340(6) -0.01011(7) -0.4380(3) 0.0204(5) Uani 0.64(6) 1 d P A 1
H11 H 0.3687 -0.0028 -0.5208 0.024 Uiso 0.64(6) 1 calc PR A 1
N11B N 0.3340(6) -0.01011(7) -0.4380(3) 0.0204(5) Uani 0.36(6) 1 d P A 2
C12 C 0.4260(7) 0.01012(8) -0.3245(3) 0.0169(5) Uani 1 1 d . . .
N13A N 0.3297(7) -0.00955(7) -0.2157(3) 0.0226(5) Uani 0.64(6) 1 d P A 1
N13B N 0.3297(7) -0.00955(7) -0.2157(3) 0.0226(5) Uani 0.36(6) 1 d P A 2
H13 H 0.3608 -0.0019 -0.1312 0.027 Uiso 0.36(6) 1 calc PR A 2
C14 C 0.1729(8) -0.04405(9) -0.2629(3) 0.0252(7) Uani 1 1 d . . .
H14 H 0.0793 -0.0641 -0.2094 0.030 Uiso 1 1 calc R A 1
C15 C 0.1754(8) -0.04436(9) -0.3995(3) 0.0238(6) Uani 1 1 d . A .
H15 H 0.0836 -0.0647 -0.4579 0.029 Uiso 1 1 calc R B 1
N21 N 0.8286(7) 0.10391(8) -0.1859(3) 0.0238(5) Uani 1 1 d . A .
C22 C 0.6642(8) 0.06885(9) -0.1983(3) 0.0215(6) Uani 1 1 d . . .
H22 H 0.5838 0.0575 -0.1197 0.026 Uiso 1 1 calc R A .
C23 C 0.6046(7) 0.04811(8) -0.3197(3) 0.0160(5) Uani 1 1 d . A .
C24 C 0.7208(8) 0.06562(8) -0.4336(3) 0.0210(5) Uani 1 1 d . . .
H24 H 0.6831 0.0530 -0.5190 0.025 Uiso 1 1 calc R A .
C25 C 0.8917(8) 0.10160(9) -0.4217(3) 0.0230(5) Uani 1 1 d . A .
H25 H 0.9750 0.1137 -0.4984 0.028 Uiso 1 1 calc R . .
C26 C 0.9397(7) 0.11966(8) -0.2964(3) 0.0216(5) Uani 1 1 d . . .
H26 H 1.0570 0.1444 -0.2891 0.026 Uiso 1 1 calc R A .
N31A N 0.5432(6) 0.51196(7) 1.4074(2) 0.0189(5) Uani 0.33(6) 1 d P C 1
H31 H 0.5042 0.5048 1.4899 0.023 Uiso 0.33(6) 1 calc PR C 1
N31B N 0.5432(6) 0.51196(7) 1.4074(2) 0.0189(5) Uani 0.67(6) 1 d P C 2
C32 C 0.4484(7) 0.49228(8) 1.2939(3) 0.0180(5) Uani 1 1 d . . .
N33A N 0.5508(7) 0.51158(7) 1.1854(3) 0.0207(5) Uani 0.33(6) 1 d P C 1
N33B N 0.5508(7) 0.51158(7) 1.1854(3) 0.0207(5) Uani 0.67(6) 1 d P C 2
H33 H 0.5181 0.5043 1.1006 0.025 Uiso 0.67(6) 1 calc PR C 2
C34 C 0.7171(8) 0.54511(9) 1.2345(3) 0.0253(7) Uani 1 1 d . . .
H34 H 0.8181 0.5648 1.1818 0.030 Uiso 1 1 calc R C 1
C35 C 0.7132(8) 0.54549(9) 1.3703(3) 0.0223(6) Uani 1 1 d . C .
H35 H 0.8102 0.5653 1.4293 0.027 Uiso 1 1 calc R D 1
N41 N 0.0647(7) 0.39684(8) 1.1613(3) 0.0237(5) Uani 1 1 d . C .
C42 C 0.2283(8) 0.43156(9) 1.1727(3) 0.0222(6) Uani 1 1 d . . .
H42 H 0.3293 0.4409 1.0961 0.027 Uiso 1 1 calc R C .
C43 C 0.2611(6) 0.45497(8) 1.2889(3) 0.0158(5) Uani 1 1 d . C .
C44 C 0.1112(7) 0.44053(8) 1.4003(3) 0.0192(5) Uani 1 1 d . . .
H44 H 0.1282 0.4552 1.4827 0.023 Uiso 1 1 calc R C .
C45 C -0.0617(7) 0.40481(9) 1.3901(3) 0.0220(5) Uani 1 1 d . C .
H45 H -0.1668 0.3948 1.4647 0.026 Uiso 1 1 calc R . .
C46 C -0.0791(7) 0.38384(8) 1.2684(3) 0.0208(5) Uani 1 1 d . . .
H46 H -0.1982 0.3593 1.2614 0.025 Uiso 1 1 calc R C .
C51 C 0.6957(7) 0.18848(8) 0.2169(3) 0.0158(5) Uani 1 1 d . A .
I1 I 0.75740(2) 0.152213(5) 0.047627(14) 0.01763(5) Uani 1 1 d . . .
C52 C 0.8359(6) 0.22644(8) 0.2316(3) 0.0166(5) Uani 1 1 d . . .
F52 F 1.0232(4) 0.24053(5) 0.13864(16) 0.0224(3) Uani 1 1 d . A .
C53 C 0.7957(6) 0.25066(8) 0.3431(3) 0.0178(5) Uani 1 1 d . A .
F53 F 0.9516(4) 0.28609(5) 0.35231(17) 0.0224(3) Uani 1 1 d . . .
C54 C 0.6087(7) 0.23878(8) 0.4453(3) 0.0166(5) Uani 1 1 d . . .
C55 C 0.4628(7) 0.20058(9) 0.4288(3) 0.0181(6) Uani 1 1 d . A .
F55 F 0.2637(4) 0.18735(5) 0.51925(15) 0.0226(3) Uani 1 1 d . . .
C56 C 0.5107(7) 0.17608(8) 0.3191(3) 0.0162(5) Uani 1 1 d . . .
F56 F 0.3671(4) 0.13931(5) 0.31354(16) 0.0228(3) Uani 1 1 d . A .
C61 C 0.3947(8) 0.31152(9) 0.7900(3) 0.0194(6) Uani 1 1 d . A .
I2 I 0.24235(3) 0.345785(5) 0.952028(16) 0.02037(5) Uani 1 1 d . . .
C62 C 0.4862(7) 0.27117(8) 0.8035(3) 0.0224(5) Uani 1 1 d . . .
F62 F 0.4972(5) 0.25307(5) 0.92493(16) 0.0327(4) Uani 1 1 d . C .
C63 C 0.5690(7) 0.24860(8) 0.6946(3) 0.0218(5) Uani 1 1 d . A .
F63 F 0.6676(5) 0.21003(5) 0.71522(17) 0.0311(4) Uani 1 1 d . . .
C64 C 0.5528(7) 0.26474(8) 0.5641(3) 0.0168(5) Uani 1 1 d . A .
C65 C 0.4741(7) 0.30577(9) 0.5534(3) 0.0171(5) Uani 1 1 d . . .
F65 F 0.4607(4) 0.32457(4) 0.43309(15) 0.0197(3) Uani 1 1 d . A .
C66 C 0.3956(7) 0.32830(8) 0.6635(3) 0.0185(6) Uani 1 1 d . A .
F66 F 0.3138(5) 0.36774(4) 0.64288(18) 0.0259(4) Uani 1 1 d . . .

loop_
_atom_site_aniso_label
_atom_site_aniso_U_11
_atom_site_aniso_U_22
_atom_site_aniso_U_33
_atom_site_aniso_U_23
_atom_site_aniso_U_13
_atom_site_aniso_U_12
N11A 0.0250(13) 0.0178(10) 0.0177(11) -0.0023(8) -0.0043(10) -0.0007(9)
N11B 0.0250(13) 0.0178(10) 0.0177(11) -0.0023(8) -0.0043(10) -0.0007(9)
C12 0.0227(13) 0.0150(11) 0.0129(12) 0.0005(8) 0.0018(10) 0.0002(10)
N13A 0.0327(15) 0.0167(11) 0.0192(12) 0.0020(8) 0.0078(11) 0.0016(10)
N13B 0.0327(15) 0.0167(11) 0.0192(12) 0.0020(8) 0.0078(11) 0.0016(10)
C14 0.0309(17) 0.0162(12) 0.0300(16) 0.0005(10) 0.0129(14) -0.0026(11)
C15 0.0265(15) 0.0174(13) 0.0273(15) -0.0043(10) 0.0009(12) -0.0034(11)
N21 0.0317(14) 0.0248(12) 0.0154(11) -0.0039(9) 0.0041(10) -0.0049(10)
C22 0.0270(15) 0.0220(13) 0.0155(13) -0.0001(10) 0.0024(11) -0.0051(11)
C23 0.0191(12) 0.0161(11) 0.0126(11) -0.0005(8) 0.0004(9) 0.0022(9)
C24 0.0309(15) 0.0230(12) 0.0094(11) -0.0005(9) 0.0030(10) -0.0036(11)
C25 0.0283(15) 0.0232(13) 0.0181(12) 0.0033(10) 0.0052(11) -0.0021(11)
C26 0.0215(14) 0.0181(12) 0.0253(14) -0.0034(10) 0.0031(11) -0.0019(10)
N31A 0.0237(12) 0.0195(11) 0.0130(11) 0.0004(8) -0.0017(9) 0.0008(9)
N31B 0.0237(12) 0.0195(11) 0.0130(11) 0.0004(8) -0.0017(9) 0.0008(9)
C32 0.0201(13) 0.0185(12) 0.0150(12) 0.0005(9) -0.0009(10) 0.0039(10)
N33A 0.0299(14) 0.0187(11) 0.0141(11) 0.0013(8) 0.0059(10) 0.0035(10)
N33B 0.0299(14) 0.0187(11) 0.0141(11) 0.0013(8) 0.0059(10) 0.0035(10)
C34 0.0313(17) 0.0191(13) 0.0264(15) 0.0008(10) 0.0091(13) -0.0006(12)
C35 0.0246(15) 0.0196(12) 0.0225(14) -0.0039(10) 0.0009(12) -0.0004(11)
N41 0.0306(14) 0.0219(11) 0.0190(12) -0.0037(9) 0.0039(11) -0.0010(10)
C42 0.0279(16) 0.0239(13) 0.0152(13) -0.0021(10) 0.0044(11) -0.0016(11)
C43 0.0166(12) 0.0179(11) 0.0126(11) 0.0012(8) -0.0016(9) 0.0024(9)
C44 0.0227(13) 0.0245(12) 0.0106(11) -0.0018(9) 0.0011(10) 0.0029(10)
C45 0.0262(15) 0.0241(13) 0.0159(12) 0.0027(9) 0.0029(11) 0.0007(11)
C46 0.0212(14) 0.0186(12) 0.0228(14) 0.0000(10) 0.0030(11) -0.0009(10)
C51 0.0141(12) 0.0176(12) 0.0156(12) -0.0031(9) 0.0005(10) 0.0039(10)
I1 0.01962(9) 0.01814(8) 0.01518(9) -0.00392(7) 0.00145(7) 0.00115(7)
C52 0.0153(11) 0.0208(12) 0.0142(11) -0.0003(9) 0.0040(9) 0.0004(9)
F52 0.0224(8) 0.0260(8) 0.0198(8) -0.0011(6) 0.0080(6) -0.0044(6)
C53 0.0177(12) 0.0172(11) 0.0186(12) -0.0027(9) 0.0016(10) -0.0021(9)
F53 0.0230(8) 0.0187(7) 0.0258(8) -0.0054(6) 0.0030(7) -0.0070(6)
C54 0.0154(12) 0.0174(11) 0.0169(12) -0.0019(9) -0.0004(10) 0.0021(9)
C55 0.0203(13) 0.0197(13) 0.0147(12) 0.0004(10) 0.0041(10) 0.0009(10)
F55 0.0296(8) 0.0198(7) 0.0195(8) 0.0001(5) 0.0106(7) -0.0029(6)
C56 0.0159(13) 0.0134(11) 0.0190(13) -0.0012(9) -0.0006(10) 0.0003(9)
F56 0.0311(9) 0.0144(7) 0.0230(8) -0.0025(6) 0.0040(7) -0.0048(6)
C61 0.0206(15) 0.0203(12) 0.0170(13) -0.0061(10) -0.0017(11) 0.0010(10)
I2 0.02337(11) 0.01984(9) 0.01809(10) -0.00597(7) 0.00285(8) 0.00080(7)
C62 0.0321(15) 0.0224(12) 0.0125(11) 0.0003(9) 0.0004(10) 0.0068(11)
F62 0.0578(14) 0.0287(9) 0.0115(7) 0.0018(6) 0.0018(8) 0.0135(9)
C63 0.0291(14) 0.0179(12) 0.0182(12) -0.0006(9) 0.0006(11) 0.0061(10)
F63 0.0541(12) 0.0200(8) 0.0188(8) 0.0002(6) 0.0000(8) 0.0152(8)
C64 0.0190(12) 0.0171(11) 0.0141(11) -0.0024(8) -0.0001(10) 0.0012(10)
C65 0.0172(13) 0.0191(12) 0.0146(12) -0.0009(9) -0.0011(10) -0.0025(10)
F65 0.0269(8) 0.0170(7) 0.0149(7) 0.0004(5) 0.0003(6) -0.0020(6)
C66 0.0207(14) 0.0136(11) 0.0208(13) -0.0038(9) -0.0013(11) 0.0023(10)
F66 0.0393(10) 0.0135(7) 0.0248(8) -0.0031(6) 0.0013(7) 0.0037(7)

loop_
_atom_type_symbol
_atom_type_description
_atom_type_scat_dispersion_real
_atom_type_scat_dispersion_imag
_atom_type_scat_source
C C 0.0033 0.0016 'International Tables Vol C Tables 4.2.6.8 and 6.1.1.4'
H H 0.0000 0.0000 'International Tables Vol C Tables 4.2.6.8 and 6.1.1.4'
N N 0.0061 0.0033 'International Tables Vol C Tables 4.2.6.8 and 6.1.1.4'
F F 0.0171 0.0103 'International Tables Vol C Tables 4.2.6.8 and 6.1.1.4'
I I -0.4742 1.8119 'International Tables Vol C Tables 4.2.6.8 and 6.1.1.4'

loop_
_geom_angle_atom_site_label_1
_geom_angle_atom_site_label_2
_geom_angle_atom_site_label_3
_geom_angle
C12 N11A C15 106.7(2)
C12 N11A H11 126.7
C15 N11A H11 126.7
N11A C12 N13A 110.7(2)
N11A C12 C23 124.7(2)
N13A C12 C23 124.5(2)
C12 N13A C14 106.4(2)
C15 C14 N13A 108.2(3)
C15 C14 H14 125.9
N13A C14 H14 125.9
C14 C15 N11A 108.0(3)
C14 C15 H15 126.0
N11A C15 H15 126.0
C26 N21 C22 117.7(3)
C26 N21 I1 121.56(18)
C22 N21 I1 117.94(19)
N21 C22 C23 124.0(3)
N21 C22 H22 118.0
C23 C22 H22 118.0
C24 C23 C22 116.9(2)
C24 C23 C12 122.5(2)
C22 C23 C12 120.6(2)
C25 C24 C23 119.5(2)
C25 C24 H24 120.2
C23 C24 H24 120.2
C26 C25 C24 119.1(3)
C26 C25 H25 120.5
C24 C25 H25 120.5
N21 C26 C25 122.8(3)
N21 C26 H26 118.6
C25 C26 H26 118.6
C32 N31A C35 106.9(2)
C32 N31A H31 126.6
C35 N31A H31 126.6
N31A C32 N33A 110.9(2)
N31A C32 C43 124.4(2)
N33A C32 C43 124.7(2)
C32 N33A C34 105.8(2)
C35 C34 N33A 108.8(3)
C35 C34 H34 125.6
N33A C34 H34 125.6
C34 C35 N31A 107.6(3)
C34 C35 H35 126.2
N31A C35 H35 126.2
C42 N41 C46 117.8(3)
C42 N41 I2 114.1(2)
C46 N41 I2 124.17(19)
N41 C42 C43 124.4(3)
N41 C42 H42 117.8
C43 C42 H42 117.8
C42 C43 C44 116.7(2)
C42 C43 C32 121.1(3)
C44 C43 C32 122.2(2)
C45 C44 C43 119.6(2)
C45 C44 H44 120.2
C43 C44 H44 120.2
C44 C45 C46 118.7(3)
C44 C45 H45 120.6
C46 C45 H45 120.6
N41 C46 C45 122.6(3)
N41 C46 H46 118.7
C45 C46 H46 118.7
C52 C51 C56 116.5(3)
C52 C51 I1 121.4(2)
C56 C51 I1 122.1(2)
C51 I1 N21 178.60(10)
F52 C52 C51 120.5(2)
F52 C52 C53 117.8(2)
C51 C52 C53 121.7(2)
F53 C53 C52 117.8(2)
F53 C53 C54 119.8(2)
C52 C53 C54 122.3(2)
C53 C54 C55 115.7(2)
C53 C54 C64 123.5(2)
C55 C54 C64 120.8(3)
F55 C55 C56 118.2(3)
F55 C55 C54 120.0(2)
C56 C55 C54 121.7(3)
F56 C56 C55 117.5(3)
F56 C56 C51 120.4(2)
C55 C56 C51 122.0(3)
C66 C61 C62 117.0(3)
C66 C61 I2 120.6(2)
C62 C61 I2 122.3(2)
C61 I2 N41 175.53(11)
F62 C62 C63 118.4(2)
F62 C62 C61 120.1(2)
C63 C62 C61 121.4(3)
F63 C63 C62 118.6(2)
F63 C63 C64 119.5(2)
C62 C63 C64 121.9(2)
C65 C64 C63 115.7(2)
C65 C64 C54 122.9(2)
C63 C64 C54 121.4(2)
F65 C65 C66 117.7(2)
F65 C65 C64 120.5(2)
C66 C65 C64 121.7(3)
F66 C66 C61 120.4(2)
F66 C66 C65 117.6(3)
C61 C66 C65 122.0(3)

loop_
_geom_bond_atom_site_label_1
_geom_bond_atom_site_label_2
_geom_bond_distance
N11A C12 1.346(3)
N11A C15 1.375(4)
N11A H11 0.8800
C12 N13A 1.347(4)
C12 C23 1.456(4)
N13A C14 1.378(4)
C14 C15 1.362(5)
C14 H14 0.9500
C15 H15 0.9500
N21 C26 1.329(4)
N21 C22 1.345(4)
N21 I1 2.846(3)
C22 C23 1.395(4)
C22 H22 0.9500
C23 C24 1.390(3)
C24 C25 1.384(4)
C24 H24 0.9500
C25 C26 1.384(4)
C25 H25 0.9500
C26 H26 0.9500
N31A C32 1.341(4)
N31A C35 1.377(4)
N31A H31 0.8800
C32 N33A 1.349(4)
C32 C43 1.456(4)
N33A C34 1.378(4)
C34 C35 1.354(5)
C34 H34 0.9500
C35 H35 0.9500
N41 C42 1.333(4)
N41 C46 1.333(4)
N41 I2 2.813(3)
C42 C43 1.389(4)
C42 H42 0.9500
C43 C44 1.397(4)
C44 C45 1.381(4)
C44 H44 0.9500
C45 C46 1.391(4)
C45 H45 0.9500
C46 H46 0.9500
C51 C52 1.382(4)
C51 C56 1.385(4)
C51 I1 2.093(3)
C52 F52 1.340(3)
C52 C53 1.385(3)
C53 F53 1.336(3)
C53 C54 1.386(4)
C54 C55 1.400(4)
C54 C64 1.489(3)
C55 F55 1.346(3)
C55 C56 1.382(4)
C56 F56 1.349(3)
C61 C66 1.375(4)
C61 C62 1.382(4)
C61 I2 2.102(3)
C62 F62 1.346(3)
C62 C63 1.377(4)
C63 F63 1.342(3)
C63 C64 1.402(4)
C64 C65 1.387(4)
C65 F65 1.345(3)
C65 C66 1.381(4)
C66 F66 1.350(3)

loop_
_geom_hbond_atom_site_label_D
_geom_hbond_atom_site_label_H
_geom_hbond_atom_site_label_A
_geom_hbond_distance_DH
_geom_hbond_distance_HA
_geom_hbond_distance_DA
_geom_hbond_angle_DHA
_geom_hbond_site_symmetry_A
N11A H11 N13A 0.88 1.98 2.839(4) 165.1 2_554
N13B H13 N11B 0.88 1.97 2.839(4) 167.0 2
N31A H31 N33A 0.88 2.02 2.872(3) 163.6 2_565
N33B H33 N31B 0.88 2.01 2.872(3) 167.9 2_564

loop_
_geom_torsion_atom_site_label_1
_geom_torsion_atom_site_label_2
_geom_torsion_atom_site_label_3
_geom_torsion_atom_site_label_4
_geom_torsion
C15 N11A C12 N13A -0.7(3)
C15 N11A C12 C23 179.4(3)
N11A C12 N13A C14 0.7(3)
C23 C12 N13A C14 -179.4(3)
C12 N13A C14 C15 -0.5(4)
N13A C14 C15 N11A 0.1(4)
C12 N11A C15 C14 0.3(3)
C26 N21 C22 C23 0.2(5)
I1 N21 C22 C23 161.4(2)
N21 C22 C23 C24 -0.9(5)
N21 C22 C23 C12 179.6(3)
N11A C12 C23 C24 -5.4(5)
N13A C12 C23 C24 174.7(3)
N11A C12 C23 C22 174.0(3)
N13A C12 C23 C22 -5.8(4)
C22 C23 C24 C25 1.2(4)
C12 C23 C24 C25 -179.3(3)
C23 C24 C25 C26 -0.8(5)
C22 N21 C26 C25 0.2(5)
I1 N21 C26 C25 -160.3(2)
C24 C25 C26 N21 0.1(5)
C35 N31A C32 N33A 0.2(3)
C35 N31A C32 C43 180.0(3)
N31A C32 N33A C34 -0.2(3)
C43 C32 N33A C34 -180.0(3)
C32 N33A C34 C35 0.1(4)
N33A C34 C35 N31A 0.0(4)
C32 N31A C35 C34 -0.1(3)
C46 N41 C42 C43 0.5(5)
I2 N41 C42 C43 -158.2(2)
N41 C42 C43 C44 0.2(5)
N41 C42 C43 C32 179.0(3)
N31A C32 C43 C42 -166.1(3)
N33A C32 C43 C42 13.6(4)
N31A C32 C43 C44 12.7(4)
N33A C32 C43 C44 -167.6(3)
C42 C43 C44 C45 -0.8(4)
C32 C43 C44 C45 -179.6(3)
C43 C44 C45 C46 0.7(4)
C42 N41 C46 C45 -0.6(5)
I2 N41 C46 C45 155.7(2)
C44 C45 C46 N41 0.0(5)
C56 C51 C52 F52 178.8(2)
I1 C51 C52 F52 -1.8(4)
C56 C51 C52 C53 0.5(4)
I1 C51 C52 C53 179.9(2)
F52 C52 C53 F53 -1.4(4)
C51 C52 C53 F53 176.9(3)
F52 C52 C53 C54 -179.6(2)
C51 C52 C53 C54 -1.2(4)
F53 C53 C54 C55 -178.0(3)
C52 C53 C54 C55 0.1(4)
F53 C53 C54 C64 4.0(4)
C52 C53 C54 C64 -177.9(3)
C53 C54 C55 F55 -176.5(3)
C64 C54 C55 F55 1.6(4)
C53 C54 C55 C56 1.7(4)
C64 C54 C55 C56 179.8(3)
F55 C55 C56 F56 -3.5(4)
C54 C55 C56 F56 178.2(3)
F55 C55 C56 C51 175.8(3)
C54 C55 C56 C51 -2.4(5)
C52 C51 C56 F56 -179.4(2)
I1 C51 C56 F56 1.3(4)
C52 C51 C56 C55 1.2(4)
I1 C51 C56 C55 -178.1(2)
C66 C61 C62 F62 178.6(3)
I2 C61 C62 F62 -3.8(4)
C66 C61 C62 C63 -1.2(5)
I2 C61 C62 C63 176.5(2)
F62 C62 C63 F63 -2.3(5)
C61 C62 C63 F63 177.5(3)
F62 C62 C63 C64 177.6(3)
C61 C62 C63 C64 -2.6(5)
F63 C63 C64 C65 -174.8(3)
C62 C63 C64 C65 5.2(4)
F63 C63 C64 C54 6.7(5)
C62 C63 C64 C54 -173.2(3)
C53 C54 C64 C65 46.5(5)
C55 C54 C64 C65 -131.4(3)
C53 C54 C64 C63 -135.2(3)
C55 C54 C64 C63 46.9(4)
C63 C64 C65 F65 178.1(3)
C54 C64 C65 F65 -3.4(4)
C63 C64 C65 C66 -4.3(4)
C54 C64 C65 C66 174.1(3)
C62 C61 C66 F66 -179.0(3)
I2 C61 C66 F66 3.4(4)
C62 C61 C66 C65 2.1(5)
I2 C61 C66 C65 -175.6(2)
F65 C65 C66 F66 -0.6(4)
C64 C65 C66 F66 -178.2(3)
F65 C65 C66 C61 178.4(3)
C64 C65 C66 C61 0.8(5)
